data_4069577
loop_
_publ_author_name
'Hlina, Johann'
'Mechtler, Christian'
'Wagner, Harald'
'Baumgartner, Judith'
'Marschner, Christoph'

_publ_section_title
;
 Multiple Silyl Exchange Reactions: A Way to Spirooligosilanes
;
_journal_issue 14
_journal_name_full Organometallics
_journal_page_first 4065
_journal_paper_doi 10.1021/om900287c
_journal_volume 28
_journal_year 2009
_chemical_formula_sum 'C16 H48 Si9'
_chemical_formula_weight 493.35
_chemical_name_systematic
; 
 ? 
;
_space_group_IT_number 14
_symmetry_cell_setting monoclinic
_symmetry_space_group_name_Hall '-P 2yn'
_symmetry_space_group_name_H-M 'P 1 21/n 1'
_atom_sites_solution_hydrogens geom
_atom_sites_solution_primary direct
_atom_sites_solution_secondary difmap
_audit_creation_method SHELXL-97
_cell_angle_alpha 90.00
_cell_angle_beta 101.64(3)
_cell_angle_gamma 90.00
_cell_formula_units_Z 4
_cell_length_a 10.447(2)
_cell_length_b 18.580(4)
_cell_length_c 16.570(3)
_cell_measurement_temperature 100(2)
_cell_volume 3150.2(11)
_computing_cell_refinement 'Bruker XSCANS'
_computing_data_collection 'Bruker XSCANS'
_computing_data_reduction 'Bruker SHELXTL'
_computing_molecular_graphics 'Bruker SHELXTL'
_computing_publication_material 'Bruker SHELXTL'
_computing_structure_refinement 'SHELXL-97 (Sheldrick, 1997)'
_computing_structure_solution 'SHELXS-97 (Sheldrick, 1990)'
_diffrn_ambient_temperature 100(2)
_diffrn_measured_fraction_theta_full 0.998
_diffrn_measured_fraction_theta_max 0.998
_diffrn_measurement_device_type 'Bruker P4'
_diffrn_measurement_method '\w scans'
_diffrn_radiation_monochromator graphite
_diffrn_radiation_source 'fine-focus sealed tube'
_diffrn_radiation_type MoK\a
_diffrn_radiation_wavelength 0.71073
_diffrn_reflns_av_R_equivalents 0.0644
_diffrn_reflns_av_sigmaI/netI 0.0618
_diffrn_reflns_limit_h_max 13
_diffrn_reflns_limit_h_min -13
_diffrn_reflns_limit_k_max 23
_diffrn_reflns_limit_k_min -23
_diffrn_reflns_limit_l_max 20
_diffrn_reflns_limit_l_min -20
_diffrn_reflns_number 24901
_diffrn_reflns_theta_full 26.38
_diffrn_reflns_theta_max 26.38
_diffrn_reflns_theta_min 1.67
_exptl_absorpt_coefficient_mu 0.381
_exptl_absorpt_correction_T_max 0.9276
_exptl_absorpt_correction_T_min 0.9007
_exptl_absorpt_correction_type multi-scan
_exptl_absorpt_process_details SADABS
_exptl_crystal_colour colorless
_exptl_crystal_density_diffrn 1.040
_exptl_crystal_density_method 'not measured'
_exptl_crystal_description blocks
_exptl_crystal_F_000 1080
_exptl_crystal_size_max 0.28
_exptl_crystal_size_mid 0.23
_exptl_crystal_size_min 0.20
_refine_diff_density_max 1.374
_refine_diff_density_min -0.335
_refine_diff_density_rms 0.086
_refine_ls_extinction_method none
_refine_ls_goodness_of_fit_ref 1.044
_refine_ls_hydrogen_treatment constr
_refine_ls_matrix_type full
_refine_ls_number_parameters 242
_refine_ls_number_reflns 6427
_refine_ls_number_restraints 0
_refine_ls_restrained_S_all 1.044
_refine_ls_R_factor_all 0.0983
_refine_ls_R_factor_gt 0.0678
_refine_ls_shift/su_max 0.116
_refine_ls_shift/su_mean 0.002
_refine_ls_structure_factor_coef Fsqd
_refine_ls_weighting_details 'calc w=1/[\s^2^(Fo^2^)+(0.0907P)^2^+2.0890P] where P=(Fo^2^+2Fc^2^)/3'
_refine_ls_weighting_scheme calc
_refine_ls_wR_factor_gt 0.1605
_refine_ls_wR_factor_ref 0.1770
_reflns_number_gt 4568
_reflns_number_total 6427
_reflns_threshold_expression >2sigma(I)
_cod_data_source_file om900287c_si_001.cif
_cod_data_source_block 11_563j
_cod_original_sg_symbol_H-M P2(1)/n
_cod_database_code 4069577

loop_
_symmetry_equiv_pos_as_xyz
'x, y, z'
'-x+1/2, y+1/2, -z+1/2'
'-x, -y, -z'
'x-1/2, -y-1/2, z-1/2'

loop_
_atom_site_label
_atom_site_type_symbol
_atom_site_fract_x
_atom_site_fract_y
_atom_site_fract_z
_atom_site_U_iso_or_equiv
_atom_site_adp_type
_atom_site_occupancy
_atom_site_symmetry_multiplicity
_atom_site_calc_flag
_atom_site_refinement_flags
Si1 Si 0.54848(10) 0.20736(5) 0.35594(6) 0.0278(2) Uani 1 1 d .
Si2 Si 0.70286(11) 0.12447(6) 0.42366(7) 0.0356(3) Uani 1 1 d .
Si3 Si 0.70052(12) 0.02991(6) 0.33101(8) 0.0439(3) Uani 1 1 d .
Si4 Si 0.67718(11) 0.08858(6) 0.20376(7) 0.0370(3) Uani 1 1 d .
Si5 Si 0.59411(13) 0.20421(7) 0.22211(7) 0.0459(3) Uani 1 1 d .
Si6 Si 0.57071(10) 0.32155(5) 0.41825(6) 0.0312(3) Uani 1 1 d .
Si7 Si 0.37825(10) 0.38158(5) 0.35802(7) 0.0338(3) Uani 1 1 d .
Si8 Si 0.22134(11) 0.29085(6) 0.35149(8) 0.0446(3) Uani 1 1 d .
Si9 Si 0.32996(11) 0.17978(6) 0.35999(9) 0.0485(3) Uani 1 1 d .
C1 C 0.6787(5) 0.0960(3) 0.5279(3) 0.0617(14) Uani 1 1 d .
H1A H 0.7507 0.0645 0.5534 0.093 Uiso 1 1 calc R
H1B H 0.5957 0.0701 0.5223 0.093 Uiso 1 1 calc R
H1C H 0.6771 0.1387 0.5625 0.093 Uiso 1 1 calc R
C2 C 0.8716(4) 0.1650(3) 0.4361(3) 0.0571(13) Uani 1 1 d .
H2A H 0.8756 0.2096 0.4680 0.086 Uiso 1 1 calc R
H2B H 0.8903 0.1754 0.3817 0.086 Uiso 1 1 calc R
H2C H 0.9364 0.1308 0.4651 0.086 Uiso 1 1 calc R
C3 C 0.5570(6) -0.0319(3) 0.3269(4) 0.0807(18) Uani 1 1 d .
H3A H 0.5542 -0.0668 0.2822 0.121 Uiso 1 1 calc R
H3B H 0.4761 -0.0037 0.3170 0.121 Uiso 1 1 calc R
H3C H 0.5659 -0.0575 0.3794 0.121 Uiso 1 1 calc R
C4 C 0.8573(5) -0.0235(3) 0.3622(4) 0.0721(16) Uani 1 1 d .
H4A H 0.8618 -0.0440 0.4172 0.108 Uiso 1 1 calc R
H4B H 0.9324 0.0083 0.3631 0.108 Uiso 1 1 calc R
H4C H 0.8589 -0.0624 0.3225 0.108 Uiso 1 1 calc R
C5 C 0.8373(4) 0.0952(3) 0.1697(3) 0.0533(12) Uani 1 1 d .
H5A H 0.8674 0.0469 0.1590 0.080 Uiso 1 1 calc R
H5B H 0.9020 0.1182 0.2131 0.080 Uiso 1 1 calc R
H5C H 0.8262 0.1240 0.1192 0.080 Uiso 1 1 calc R
C6 C 0.5582(5) 0.0408(3) 0.1202(3) 0.0682(15) Uani 1 1 d .
H6A H 0.5481 0.0683 0.0688 0.102 Uiso 1 1 calc R
H6B H 0.4734 0.0367 0.1364 0.102 Uiso 1 1 calc R
H6C H 0.5915 -0.0074 0.1119 0.102 Uiso 1 1 calc R
C7 C 0.4485(7) 0.2220(4) 0.1375(3) 0.116(3) Uani 1 1 d .
H7A H 0.4130 0.2697 0.1451 0.174 Uiso 1 1 calc R
H7B H 0.3815 0.1854 0.1390 0.174 Uiso 1 1 calc R
H7C H 0.4752 0.2201 0.0841 0.174 Uiso 1 1 calc R
C8 C 0.7210(7) 0.2733(3) 0.2130(4) 0.096(2) Uani 1 1 d .
H8A H 0.7506 0.2663 0.1610 0.144 Uiso 1 1 calc R
H8B H 0.7954 0.2683 0.2592 0.144 Uiso 1 1 calc R
H8C H 0.6834 0.3216 0.2139 0.144 Uiso 1 1 calc R
C9 C 0.7247(4) 0.3721(2) 0.4110(3) 0.0562(13) Uani 1 1 d .
H9A H 0.7288 0.4169 0.4427 0.084 Uiso 1 1 calc R
H9B H 0.7242 0.3835 0.3531 0.084 Uiso 1 1 calc R
H9C H 0.8010 0.3423 0.4332 0.084 Uiso 1 1 calc R
C10 C 0.5705(4) 0.3090(3) 0.5310(2) 0.0485(11) Uani 1 1 d .
H10A H 0.6431 0.2775 0.5557 0.073 Uiso 1 1 calc R
H10B H 0.4877 0.2872 0.5372 0.073 Uiso 1 1 calc R
H10C H 0.5807 0.3559 0.5587 0.073 Uiso 1 1 calc R
C11 C 0.3431(4) 0.4614(2) 0.4211(3) 0.0514(12) Uani 1 1 d .
H11A H 0.4098 0.4985 0.4210 0.077 Uiso 1 1 calc R
H11B H 0.3445 0.4459 0.4778 0.077 Uiso 1 1 calc R
H11C H 0.2568 0.4811 0.3971 0.077 Uiso 1 1 calc R
C12 C 0.3819(5) 0.4155(3) 0.2518(3) 0.0588(13) Uani 1 1 d .
H12A H 0.2942 0.4314 0.2250 0.088 Uiso 1 1 calc R
H12B H 0.4106 0.3768 0.2194 0.088 Uiso 1 1 calc R
H12C H 0.4429 0.4560 0.2557 0.088 Uiso 1 1 calc R
C13 C 0.1022(7) 0.2914(3) 0.2496(5) 0.134(4) Uani 1 1 d .
H13A H 0.0475 0.2481 0.2451 0.202 Uiso 1 1 calc R
H13B H 0.1504 0.2920 0.2046 0.202 Uiso 1 1 calc R
H13C H 0.0467 0.3343 0.2461 0.202 Uiso 1 1 calc R
C14 C 0.1363(8) 0.3036(4) 0.4396(6) 0.166(5) Uani 1 1 d .
H14A H 0.1001 0.3524 0.4377 0.249 Uiso 1 1 calc R
H14B H 0.1989 0.2968 0.4917 0.249 Uiso 1 1 calc R
H14C H 0.0655 0.2684 0.4356 0.249 Uiso 1 1 calc R
C15 C 0.3189(6) 0.1341(4) 0.4602(5) 0.141(4) Uani 1 1 d .
H15A H 0.2268 0.1284 0.4635 0.211 Uiso 1 1 calc R
H15B H 0.3635 0.1635 0.5065 0.211 Uiso 1 1 calc R
H15C H 0.3605 0.0867 0.4625 0.211 Uiso 1 1 calc R
C16 C 0.2480(6) 0.1189(3) 0.2737(5) 0.128(3) Uani 1 1 d .
H16A H 0.3049 0.0777 0.2694 0.192 Uiso 1 1 calc R
H16B H 0.2318 0.1457 0.2217 0.192 Uiso 1 1 calc R
H16C H 0.1648 0.1017 0.2851 0.192 Uiso 1 1 calc R

loop_
_atom_site_aniso_label
_atom_site_aniso_U_11
_atom_site_aniso_U_22
_atom_site_aniso_U_33
_atom_site_aniso_U_23
_atom_site_aniso_U_13
_atom_site_aniso_U_12
Si1 0.0306(5) 0.0245(5) 0.0273(5) -0.0020(4) 0.0034(4) 0.0035(4)
Si2 0.0383(6) 0.0355(6) 0.0318(6) 0.0026(5) 0.0040(5) 0.0068(5)
Si3 0.0536(7) 0.0273(6) 0.0551(7) 0.0009(5) 0.0212(6) 0.0001(5)
Si4 0.0341(6) 0.0363(6) 0.0416(6) -0.0088(5) 0.0098(5) 0.0001(5)
Si5 0.0615(8) 0.0459(7) 0.0306(6) 0.0027(5) 0.0098(5) 0.0241(6)
Si6 0.0249(5) 0.0278(5) 0.0394(6) -0.0058(4) 0.0033(4) -0.0012(4)
Si7 0.0314(6) 0.0256(5) 0.0422(6) -0.0027(4) 0.0020(5) 0.0034(4)
Si8 0.0245(5) 0.0406(6) 0.0687(8) -0.0139(6) 0.0094(5) -0.0030(5)
Si9 0.0340(6) 0.0320(6) 0.0753(9) 0.0125(6) 0.0010(6) -0.0080(5)
C1 0.077(4) 0.070(3) 0.041(3) 0.021(2) 0.018(2) 0.029(3)
C2 0.040(2) 0.055(3) 0.070(3) -0.004(2) -0.004(2) 0.002(2)
C3 0.101(5) 0.048(3) 0.102(5) -0.003(3) 0.041(4) -0.034(3)
C4 0.080(4) 0.049(3) 0.091(4) 0.007(3) 0.026(3) 0.031(3)
C5 0.043(2) 0.060(3) 0.062(3) 0.016(2) 0.024(2) 0.016(2)
C6 0.057(3) 0.072(4) 0.070(3) -0.031(3) 0.002(3) 0.000(3)
C7 0.131(6) 0.170(7) 0.034(3) -0.010(3) -0.011(3) 0.114(6)
C8 0.173(7) 0.040(3) 0.106(5) 0.009(3) 0.101(5) -0.001(4)
C9 0.034(2) 0.046(3) 0.088(4) -0.010(2) 0.010(2) -0.012(2)
C10 0.048(3) 0.059(3) 0.034(2) -0.014(2) -0.0014(19) 0.010(2)
C11 0.048(3) 0.037(2) 0.067(3) -0.016(2) 0.007(2) 0.008(2)
C12 0.073(3) 0.053(3) 0.047(3) 0.010(2) 0.006(2) 0.010(2)
C13 0.103(5) 0.053(4) 0.192(8) 0.005(4) -0.102(5) -0.003(3)
C14 0.144(7) 0.162(8) 0.245(10) -0.137(7) 0.168(8) -0.108(6)
C15 0.056(4) 0.171(8) 0.197(8) 0.149(7) 0.030(4) -0.004(4)
C16 0.056(4) 0.066(4) 0.236(9) -0.074(5) -0.033(5) -0.002(3)

loop_
_atom_type_symbol
_atom_type_description
_atom_type_scat_dispersion_real
_atom_type_scat_dispersion_imag
_atom_type_scat_source
C C 0.0033 0.0016 'International Tables Vol C Tables 4.2.6.8 and 6.1.1.4'
H H 0.0000 0.0000 'International Tables Vol C Tables 4.2.6.8 and 6.1.1.4'
Si Si 0.0817 0.0704 'International Tables Vol C Tables 4.2.6.8 and 6.1.1.4'

loop_
_geom_angle_atom_site_label_1
_geom_angle_atom_site_label_2
_geom_angle_atom_site_label_3
_geom_angle
Si2 Si1 Si6 112.64(6)
Si2 Si1 Si9 114.87(6)
Si6 Si1 Si9 101.22(6)
Si2 Si1 Si5 100.57(6)
Si6 Si1 Si5 114.47(6)
Si9 Si1 Si5 113.71(7)
C1 Si2 C2 107.9(2)
C1 Si2 Si3 114.19(18)
C2 Si2 Si3 104.94(16)
C1 Si2 Si1 114.79(16)
C2 Si2 Si1 109.10(16)
Si3 Si2 Si1 105.37(6)
C3 Si3 C4 109.2(3)
C3 Si3 Si2 112.77(19)
C4 Si3 Si2 108.75(19)
C3 Si3 Si4 108.3(2)
C4 Si3 Si4 114.60(18)
Si2 Si3 Si4 103.16(6)
C5 Si4 C6 107.8(2)
C5 Si4 Si3 111.38(15)
C6 Si4 Si3 112.08(19)
C5 Si4 Si5 110.66(16)
C6 Si4 Si5 108.56(18)
Si3 Si4 Si5 106.37(6)
C8 Si5 C7 107.4(4)
C8 Si5 Si4 109.22(19)
C7 Si5 Si4 109.1(2)
C8 Si5 Si1 109.82(19)
C7 Si5 Si1 114.2(2)
Si4 Si5 Si1 107.03(6)
C10 Si6 C9 107.2(2)
C10 Si6 Si7 108.02(15)
C9 Si6 Si7 113.92(16)
C10 Si6 Si1 107.73(15)
C9 Si6 Si1 115.55(15)
Si7 Si6 Si1 104.05(5)
C12 Si7 C11 107.3(2)
C12 Si7 Si8 110.21(17)
C11 Si7 Si8 112.22(16)
C12 Si7 Si6 112.44(17)
C11 Si7 Si6 112.57(15)
Si8 Si7 Si6 102.13(6)
C14 Si8 C13 111.5(5)
C14 Si8 Si7 108.1(2)
C13 Si8 Si7 111.6(2)
C14 Si8 Si9 111.4(3)
C13 Si8 Si9 106.4(2)
Si7 Si8 Si9 107.78(6)
C16 Si9 C15 107.3(4)
C16 Si9 Si8 110.0(2)
C15 Si9 Si8 109.5(3)
C16 Si9 Si1 113.8(3)
C15 Si9 Si1 110.8(2)
Si8 Si9 Si1 105.48(6)

loop_
_geom_bond_atom_site_label_1
_geom_bond_atom_site_label_2
_geom_bond_distance
Si1 Si2 2.3457(15)
Si1 Si6 2.3504(14)
Si1 Si9 2.3537(16)
Si1 Si5 2.3611(15)
Si2 C1 1.871(4)
Si2 C2 1.889(5)
Si2 Si3 2.3300(16)
Si3 C3 1.879(5)
Si3 C4 1.896(5)
Si3 Si4 2.3423(17)
Si4 C5 1.874(4)
Si4 C6 1.886(5)
Si4 Si5 2.3595(16)
Si5 C8 1.873(6)
Si5 C7 1.878(5)
Si6 C10 1.883(4)
Si6 C9 1.888(4)
Si6 Si7 2.3395(15)
Si7 C12 1.877(4)
Si7 C11 1.892(4)
Si7 Si8 2.3387(16)
Si8 C14 1.871(6)
Si8 C13 1.885(6)
Si8 Si9 2.3456(17)
Si9 C16 1.888(6)
Si9 C15 1.889(6)

loop_
_geom_torsion_atom_site_label_1
_geom_torsion_atom_site_label_2
_geom_torsion_atom_site_label_3
_geom_torsion_atom_site_label_4
_geom_torsion
Si6 Si1 Si2 C1 69.6(2)
Si9 Si1 Si2 C1 -45.6(2)
Si5 Si1 Si2 C1 -168.1(2)
Si6 Si1 Si2 C2 -51.68(18)
Si9 Si1 Si2 C2 -166.88(17)
Si5 Si1 Si2 C2 70.62(18)
Si6 Si1 Si2 Si3 -163.90(6)
Si9 Si1 Si2 Si3 80.91(8)
Si5 Si1 Si2 Si3 -41.59(7)
C1 Si2 Si3 C3 48.9(3)
C2 Si2 Si3 C3 166.9(3)
Si1 Si2 Si3 C3 -78.0(2)
C1 Si2 Si3 C4 -72.4(3)
C2 Si2 Si3 C4 45.6(2)
Si1 Si2 Si3 C4 160.71(19)
C1 Si2 Si3 Si4 165.53(19)
C2 Si2 Si3 Si4 -76.47(17)
Si1 Si2 Si3 Si4 38.65(7)
C3 Si3 Si4 C5 -139.2(3)
C4 Si3 Si4 C5 -16.9(3)
Si2 Si3 Si4 C5 101.10(18)
C3 Si3 Si4 C6 -18.3(3)
C4 Si3 Si4 C6 103.9(3)
Si2 Si3 Si4 C6 -138.05(18)
C3 Si3 Si4 Si5 100.2(2)
C4 Si3 Si4 Si5 -137.6(2)
Si2 Si3 Si4 Si5 -19.56(8)
C5 Si4 Si5 C8 -8.2(3)
C6 Si4 Si5 C8 -126.3(3)
Si3 Si4 Si5 C8 112.9(2)
C5 Si4 Si5 C7 108.8(3)
C6 Si4 Si5 C7 -9.3(3)
Si3 Si4 Si5 C7 -130.1(3)
C5 Si4 Si5 Si1 -127.08(17)
C6 Si4 Si5 Si1 114.8(2)
Si3 Si4 Si5 Si1 -5.97(8)
Si2 Si1 Si5 C8 -89.8(2)
Si6 Si1 Si5 C8 31.2(2)
Si9 Si1 Si5 C8 146.9(2)
Si2 Si1 Si5 C7 149.5(3)
Si6 Si1 Si5 C7 -89.5(3)
Si9 Si1 Si5 C7 26.2(3)
Si2 Si1 Si5 Si4 28.62(8)
Si6 Si1 Si5 Si4 149.63(6)
Si9 Si1 Si5 Si4 -94.70(7)
Si2 Si1 Si6 C10 -52.53(16)
Si9 Si1 Si6 C10 70.65(16)
Si5 Si1 Si6 C10 -166.63(15)
Si2 Si1 Si6 C9 67.32(19)
Si9 Si1 Si6 C9 -169.50(19)
Si5 Si1 Si6 C9 -46.8(2)
Si2 Si1 Si6 Si7 -167.03(6)
Si9 Si1 Si6 Si7 -43.85(7)
Si5 Si1 Si6 Si7 78.87(7)
C10 Si6 Si7 C12 167.4(2)
C9 Si6 Si7 C12 48.4(2)
Si1 Si6 Si7 C12 -78.26(18)
C10 Si6 Si7 C11 46.1(2)
C9 Si6 Si7 C11 -72.9(2)
Si1 Si6 Si7 C11 160.39(17)
C10 Si6 Si7 Si8 -74.45(16)
C9 Si6 Si7 Si8 166.51(18)
Si1 Si6 Si7 Si8 39.84(7)
C12 Si7 Si8 C14 -140.1(4)
C11 Si7 Si8 C14 -20.6(4)
Si6 Si7 Si8 C14 100.2(4)
C12 Si7 Si8 C13 -17.1(3)
C11 Si7 Si8 C13 102.4(3)
Si6 Si7 Si8 C13 -136.8(3)
C12 Si7 Si8 Si9 99.35(18)
C11 Si7 Si8 Si9 -141.12(17)
Si6 Si7 Si8 Si9 -20.33(8)
C14 Si8 Si9 C16 112.0(4)
C13 Si8 Si9 C16 -9.7(4)
Si7 Si8 Si9 C16 -129.5(3)
C14 Si8 Si9 C15 -5.6(4)
C13 Si8 Si9 C15 -127.4(4)
Si7 Si8 Si9 C15 112.8(3)
C14 Si8 Si9 Si1 -124.9(3)
C13 Si8 Si9 Si1 113.4(3)
Si7 Si8 Si9 Si1 -6.42(9)
Si2 Si1 Si9 C16 -87.4(3)
Si6 Si1 Si9 C16 151.0(3)
Si5 Si1 Si9 C16 27.7(3)
Si2 Si1 Si9 C15 33.6(3)
Si6 Si1 Si9 C15 -88.0(3)
Si5 Si1 Si9 C15 148.7(3)
Si2 Si1 Si9 Si8 151.96(6)
Si6 Si1 Si9 Si8 30.33(7)
Si5 Si1 Si9 Si8 -92.93(8)
